data_7226855
loop_
_publ_author_name
'Han, HongFei'
'Guo, Zhiqiang'
'Zhang, ShaoFeng'
'Li, Jie'
'Wei, Xuehong'

_publ_section_title
;
 Guanidinatoaluminum Complexes: Synthesis, Crystal Structures and
 Reactivities
;
_journal_name_full 'RSC Adv.'
_journal_paper_doi 10.1039/C6RA18367K
_journal_year 2016
_chemical_formula_sum 'C36 H44 Al N5'
_chemical_formula_weight 573.74
_chemical_name_systematic
; 
 ? 
;
_space_group_IT_number 14
_symmetry_cell_setting monoclinic
_symmetry_space_group_name_Hall '-P 2yn'
_symmetry_space_group_name_H-M 'P 1 21/n 1'
_atom_sites_solution_hydrogens geom
_atom_sites_solution_primary direct
_atom_sites_solution_secondary difmap
_audit_creation_method SHELXL-97
_audit_update_record
;
2016-01-15 deposited with the CCDC.
2016-10-20 downloaded from the CCDC.
;
_cell_angle_alpha 90.00
_cell_angle_beta 94.897(4)
_cell_angle_gamma 90.00
_cell_formula_units_Z 4
_cell_length_a 12.464(3)
_cell_length_b 20.316(4)
_cell_length_c 13.201(3)
_cell_measurement_reflns_used 3308
_cell_measurement_temperature 200(2)
_cell_measurement_theta_max 22.41
_cell_measurement_theta_min 2.55
_cell_volume 3330.5(13)
_computing_structure_refinement 'SHELXL-97 (Sheldrick, 2008)'
_computing_structure_solution 'SHELXS-97 (Sheldrick, 2008)'
_diffrn_ambient_temperature 200(2)
_diffrn_measured_fraction_theta_full 0.999
_diffrn_measured_fraction_theta_max 0.999
_diffrn_measurement_device_type 'Bruker SMART CCD area-detector'
_diffrn_measurement_method '\f and \w scans'
_diffrn_radiation_monochromator graphite
_diffrn_radiation_source 'fine-focus sealed tube'
_diffrn_radiation_type MoK\a
_diffrn_radiation_wavelength 0.71073
_diffrn_reflns_av_R_equivalents 0.0583
_diffrn_reflns_av_sigmaI/netI 0.0631
_diffrn_reflns_limit_h_max 13
_diffrn_reflns_limit_h_min -14
_diffrn_reflns_limit_k_max 24
_diffrn_reflns_limit_k_min -22
_diffrn_reflns_limit_l_max 11
_diffrn_reflns_limit_l_min -15
_diffrn_reflns_number 18400
_diffrn_reflns_theta_full 25.05
_diffrn_reflns_theta_max 25.05
_diffrn_reflns_theta_min 1.84
_exptl_absorpt_coefficient_mu 0.092
_exptl_absorpt_correction_T_max 0.9809
_exptl_absorpt_correction_T_min 0.9728
_exptl_absorpt_correction_type multi-scan
_exptl_absorpt_process_details sadabs
_exptl_crystal_colour colorless
_exptl_crystal_density_diffrn 1.144
_exptl_crystal_density_method 'not measured'
_exptl_crystal_description block
_exptl_crystal_F_000 1232
_exptl_crystal_size_max 0.30
_exptl_crystal_size_mid 0.30
_exptl_crystal_size_min 0.21
_refine_diff_density_max 0.361
_refine_diff_density_min -0.229
_refine_diff_density_rms 0.047
_refine_ls_extinction_method none
_refine_ls_goodness_of_fit_ref 1.023
_refine_ls_hydrogen_treatment constr
_refine_ls_matrix_type full
_refine_ls_number_parameters 387
_refine_ls_number_reflns 5899
_refine_ls_number_restraints 0
_refine_ls_restrained_S_all 1.023
_refine_ls_R_factor_all 0.0898
_refine_ls_R_factor_gt 0.0565
_refine_ls_shift/su_max 0.000
_refine_ls_shift/su_mean 0.000
_refine_ls_structure_factor_coef Fsqd
_refine_ls_weighting_details 'calc w=1/[\s^2^(Fo^2^)+(0.0938P)^2^+0.3806P] where P=(Fo^2^+2Fc^2^)/3'
_refine_ls_weighting_scheme calc
_refine_ls_wR_factor_gt 0.1477
_refine_ls_wR_factor_ref 0.1714
_reflns_number_gt 3981
_reflns_number_total 5899
_reflns_threshold_expression >2sigma(I)
_cod_data_source_file c6ra18367k2.cif
_cod_data_source_block Compound_6
_cod_original_cell_volume 3330.7(12)
_cod_original_sg_symbol_H-M P2(1)/n
_cod_database_code 7226855

loop_
_symmetry_equiv_pos_as_xyz
'x, y, z'
'-x+1/2, y+1/2, -z+1/2'
'-x, -y, -z'
'x-1/2, -y-1/2, z-1/2'

loop_
_atom_site_label
_atom_site_type_symbol
_atom_site_fract_x
_atom_site_fract_y
_atom_site_fract_z
_atom_site_U_iso_or_equiv
_atom_site_adp_type
_atom_site_occupancy
_atom_site_symmetry_multiplicity
_atom_site_calc_flag
_atom_site_refinement_flags
Al1 Al 0.69254(6) 0.12271(4) 0.06999(6) 0.0404(2) Uani 1 1 d .
N1 N 0.59765(15) 0.14197(10) 0.17585(15) 0.0356(5) Uani 1 1 d .
N2 N 0.54487(15) 0.10931(10) 0.33620(15) 0.0397(5) Uani 1 1 d .
N3 N 0.68948(14) 0.05812(9) 0.26550(14) 0.0330(5) Uani 1 1 d .
N4 N 0.87048(14) 0.04253(10) 0.30923(15) 0.0372(5) Uani 1 1 d .
N5 N 0.81249(14) 0.11261(9) 0.16775(14) 0.0338(5) Uani 1 1 d .
C1 C 0.53956(19) 0.20357(13) 0.17090(19) 0.0426(6) Uani 1 1 d .
C2 C 0.5819(2) 0.25772(13) 0.2257(2) 0.0495(7) Uani 1 1 d .
C3 C 0.5268(3) 0.31703(15) 0.2149(3) 0.0695(9) Uani 1 1 d .
H3 H 0.5539 0.3544 0.2522 0.083 Uiso 1 1 calc R
C4 C 0.4338(3) 0.32296(18) 0.1515(3) 0.0782(11) Uani 1 1 d .
H4 H 0.3959 0.3636 0.1467 0.094 Uiso 1 1 calc R
C5 C 0.3965(3) 0.27014(19) 0.0957(3) 0.0727(10) Uani 1 1 d .
H5 H 0.3336 0.2750 0.0502 0.087 Uiso 1 1 calc R
C6 C 0.4473(2) 0.20937(15) 0.1031(2) 0.0545(8) Uani 1 1 d .
C7 C 0.4038(2) 0.15251(19) 0.0393(3) 0.0763(10) Uani 1 1 d .
H7A H 0.3263 0.1585 0.0224 0.114 Uiso 1 1 calc R
H7B H 0.4163 0.1114 0.0774 0.114 Uiso 1 1 calc R
H7C H 0.4404 0.1505 -0.0235 0.114 Uiso 1 1 calc R
C8 C 0.6860(2) 0.25361(15) 0.2926(2) 0.0641(8) Uani 1 1 d .
H8A H 0.6750 0.2273 0.3531 0.096 Uiso 1 1 calc R
H8B H 0.7094 0.2980 0.3133 0.096 Uiso 1 1 calc R
H8C H 0.7413 0.2328 0.2548 0.096 Uiso 1 1 calc R
C9 C 0.60825(17) 0.10561(11) 0.25829(17) 0.0333(5) Uani 1 1 d .
C10 C 0.4275(2) 0.12039(15) 0.3172(2) 0.0552(8) Uani 1 1 d .
H10A H 0.3893 0.0816 0.3420 0.066 Uiso 1 1 calc R
H10B H 0.4092 0.1235 0.2429 0.066 Uiso 1 1 calc R
C11 C 0.3864(3) 0.18159(17) 0.3669(3) 0.0808(11) Uani 1 1 d .
H11A H 0.4088 0.1808 0.4398 0.121 Uiso 1 1 calc R
H11B H 0.3076 0.1828 0.3568 0.121 Uiso 1 1 calc R
H11C H 0.4161 0.2208 0.3362 0.121 Uiso 1 1 calc R
C12 C 0.5771(2) 0.08384(15) 0.4390(2) 0.0525(7) Uani 1 1 d .
H12A H 0.5861 0.0355 0.4346 0.063 Uiso 1 1 calc R
H12B H 0.5179 0.0923 0.4827 0.063 Uiso 1 1 calc R
C13 C 0.6776(3) 0.1124(2) 0.4889(3) 0.0818(11) Uani 1 1 d .
H13A H 0.7379 0.1021 0.4485 0.123 Uiso 1 1 calc R
H13B H 0.6916 0.0936 0.5571 0.123 Uiso 1 1 calc R
H13C H 0.6699 0.1602 0.4940 0.123 Uiso 1 1 calc R
C14 C 0.65615(18) -0.00828(12) 0.28650(18) 0.0363(6) Uani 1 1 d .
C15 C 0.5593(2) -0.02977(13) 0.2376(2) 0.0472(7) Uani 1 1 d .
H15 H 0.5184 -0.0014 0.1919 0.057 Uiso 1 1 calc R
C16 C 0.5226(3) -0.09276(16) 0.2557(2) 0.0650(9) Uani 1 1 d .
H16 H 0.4558 -0.1071 0.2231 0.078 Uiso 1 1 calc R
C17 C 0.5818(3) -0.13462(15) 0.3204(3) 0.0655(9) Uani 1 1 d .
H17 H 0.5565 -0.1778 0.3323 0.079 Uiso 1 1 calc R
C18 C 0.6776(3) -0.11335(15) 0.3674(3) 0.0651(9) Uani 1 1 d .
H18 H 0.7195 -0.1424 0.4111 0.078 Uiso 1 1 calc R
C19 C 0.7143(2) -0.05025(14) 0.3523(2) 0.0505(7) Uani 1 1 d .
H19 H 0.7798 -0.0358 0.3873 0.061 Uiso 1 1 calc R
C20 C 0.80123(17) 0.07174(11) 0.24766(17) 0.0325(5) Uani 1 1 d .
C21 C 0.97864(18) 0.03114(12) 0.28918(18) 0.0371(6) Uani 1 1 d .
C22 C 1.05926(19) 0.04799(13) 0.36572(19) 0.0424(6) Uani 1 1 d .
C23 C 1.1653(2) 0.03171(15) 0.3521(2) 0.0553(8) Uani 1 1 d .
H23 H 1.2206 0.0435 0.4029 0.066 Uiso 1 1 calc R
C24 C 1.1919(2) -0.00109(16) 0.2670(2) 0.0634(9) Uani 1 1 d .
H24 H 1.2649 -0.0116 0.2588 0.076 Uiso 1 1 calc R
C25 C 1.1116(2) -0.01876(16) 0.1933(2) 0.0596(8) Uani 1 1 d .
H25 H 1.1303 -0.0419 0.1348 0.071 Uiso 1 1 calc R
C26 C 1.00492(19) -0.00365(13) 0.2027(2) 0.0448(6) Uani 1 1 d .
C27 C 0.9193(2) -0.02610(15) 0.1228(2) 0.0590(8) Uani 1 1 d .
H27A H 0.8928 0.0117 0.0819 0.089 Uiso 1 1 calc R
H27B H 0.8595 -0.0458 0.1558 0.089 Uiso 1 1 calc R
H27C H 0.9497 -0.0588 0.0788 0.089 Uiso 1 1 calc R
C28 C 1.0321(2) 0.08353(16) 0.4600(2) 0.0569(8) Uani 1 1 d .
H28A H 1.0718 0.0637 0.5196 0.085 Uiso 1 1 calc R
H28B H 0.9546 0.0801 0.4666 0.085 Uiso 1 1 calc R
H28C H 1.0522 0.1300 0.4553 0.085 Uiso 1 1 calc R
C29 C 0.91225(18) 0.14672(12) 0.16290(19) 0.0379(6) Uani 1 1 d .
C30 C 0.9625(2) 0.17824(13) 0.2465(2) 0.0459(6) Uani 1 1 d .
H30 H 0.9306 0.1779 0.3093 0.055 Uiso 1 1 calc R
C31 C 1.0596(2) 0.21047(15) 0.2390(3) 0.0619(8) Uani 1 1 d .
H31 H 1.0949 0.2309 0.2975 0.074 Uiso 1 1 calc R
C32 C 1.1050(2) 0.21321(17) 0.1488(3) 0.0753(10) Uani 1 1 d .
H32 H 1.1716 0.2352 0.1445 0.090 Uiso 1 1 calc R
C33 C 1.0542(3) 0.18421(18) 0.0650(3) 0.0760(10) Uani 1 1 d .
H33 H 1.0849 0.1868 0.0017 0.091 Uiso 1 1 calc R
C34 C 0.9577(2) 0.15084(15) 0.0715(2) 0.0567(8) Uani 1 1 d .
H34 H 0.9229 0.1307 0.0126 0.068 Uiso 1 1 calc R
C35 C 0.6533(2) 0.04027(16) -0.0002(2) 0.0574(8) Uani 1 1 d .
H35A H 0.6950 0.0356 -0.0595 0.086 Uiso 1 1 calc R
H35B H 0.5763 0.0407 -0.0225 0.086 Uiso 1 1 calc R
H35C H 0.6690 0.0032 0.0462 0.086 Uiso 1 1 calc R
C36 C 0.7007(3) 0.20184(18) -0.0125(2) 0.0724(10) Uani 1 1 d .
H36A H 0.7378 0.2367 0.0282 0.109 Uiso 1 1 calc R
H36B H 0.6278 0.2165 -0.0357 0.109 Uiso 1 1 calc R
H36C H 0.7406 0.1922 -0.0716 0.109 Uiso 1 1 calc R

loop_
_atom_site_aniso_label
_atom_site_aniso_U_11
_atom_site_aniso_U_22
_atom_site_aniso_U_33
_atom_site_aniso_U_23
_atom_site_aniso_U_13
_atom_site_aniso_U_12
Al1 0.0333(4) 0.0503(5) 0.0371(4) 0.0038(3) 0.0007(3) -0.0012(3)
N1 0.0289(10) 0.0365(12) 0.0409(12) 0.0023(9) 0.0000(8) 0.0021(8)
N2 0.0339(11) 0.0428(13) 0.0431(12) 0.0022(9) 0.0073(9) 0.0017(9)
N3 0.0245(10) 0.0338(11) 0.0406(11) 0.0031(8) 0.0014(8) -0.0001(8)
N4 0.0257(10) 0.0440(12) 0.0416(12) 0.0038(9) 0.0016(8) -0.0001(9)
N5 0.0275(10) 0.0366(12) 0.0374(11) 0.0015(9) 0.0024(8) -0.0039(8)
C1 0.0379(14) 0.0405(15) 0.0501(16) 0.0095(12) 0.0076(11) 0.0078(11)
C2 0.0499(16) 0.0400(16) 0.0603(18) 0.0029(13) 0.0140(13) 0.0024(13)
C3 0.080(2) 0.0421(18) 0.089(2) 0.0050(16) 0.0251(19) 0.0082(16)
C4 0.077(2) 0.056(2) 0.105(3) 0.028(2) 0.026(2) 0.0293(19)
C5 0.0493(18) 0.077(3) 0.092(3) 0.034(2) 0.0071(16) 0.0229(18)
C6 0.0409(15) 0.062(2) 0.0597(18) 0.0132(14) 0.0017(13) 0.0108(14)
C7 0.0507(18) 0.101(3) 0.073(2) -0.002(2) -0.0198(16) 0.0151(18)
C8 0.063(2) 0.0520(19) 0.076(2) -0.0097(15) 0.0008(16) -0.0114(15)
C9 0.0261(11) 0.0338(13) 0.0394(14) -0.0037(10) -0.0015(10) -0.0035(10)
C10 0.0297(14) 0.063(2) 0.074(2) 0.0092(15) 0.0127(13) 0.0037(13)
C11 0.068(2) 0.078(3) 0.101(3) 0.012(2) 0.0406(19) 0.0289(19)
C12 0.0582(17) 0.0568(18) 0.0436(16) -0.0021(13) 0.0107(13) 0.0063(14)
C13 0.081(2) 0.106(3) 0.057(2) 0.0048(19) -0.0044(18) -0.010(2)
C14 0.0348(13) 0.0341(14) 0.0409(14) -0.0014(10) 0.0088(10) -0.0015(10)
C15 0.0461(15) 0.0441(16) 0.0507(16) -0.0008(12) -0.0003(12) -0.0083(12)
C16 0.065(2) 0.057(2) 0.073(2) -0.0072(16) 0.0030(16) -0.0266(16)
C17 0.080(2) 0.0371(17) 0.082(2) 0.0014(15) 0.0183(18) -0.0155(16)
C18 0.064(2) 0.0478(19) 0.085(2) 0.0202(16) 0.0109(17) 0.0034(15)
C19 0.0436(15) 0.0451(17) 0.0624(18) 0.0136(13) 0.0023(13) -0.0026(12)
C20 0.0250(11) 0.0356(14) 0.0368(13) -0.0057(10) 0.0019(10) -0.0013(10)
C21 0.0278(12) 0.0385(14) 0.0451(15) 0.0064(11) 0.0029(10) 0.0014(10)
C22 0.0317(13) 0.0483(16) 0.0466(15) 0.0094(12) 0.0005(11) 0.0004(11)
C23 0.0299(14) 0.069(2) 0.066(2) 0.0069(15) -0.0017(13) -0.0024(13)
C24 0.0287(14) 0.081(2) 0.082(2) 0.0015(18) 0.0110(14) 0.0107(14)
C25 0.0434(16) 0.068(2) 0.069(2) -0.0073(16) 0.0149(14) 0.0073(14)
C26 0.0347(13) 0.0459(16) 0.0537(16) 0.0006(13) 0.0036(11) 0.0045(11)
C27 0.0544(17) 0.059(2) 0.0624(19) -0.0149(15) 0.0000(14) 0.0089(15)
C28 0.0430(15) 0.077(2) 0.0497(17) -0.0002(15) -0.0050(13) 0.0037(15)
C29 0.0289(12) 0.0339(14) 0.0508(16) 0.0039(11) 0.0036(11) 0.0010(10)
C30 0.0359(14) 0.0440(16) 0.0567(17) 0.0014(12) -0.0022(12) -0.0044(12)
C31 0.0439(16) 0.0502(19) 0.088(2) 0.0026(16) -0.0145(16) -0.0089(14)
C32 0.0421(17) 0.069(2) 0.116(3) 0.012(2) 0.0127(19) -0.0166(16)
C33 0.062(2) 0.081(3) 0.091(3) 0.003(2) 0.0383(19) -0.0157(18)
C34 0.0513(17) 0.0632(19) 0.0581(18) -0.0022(15) 0.0186(14) -0.0094(14)
C35 0.0439(16) 0.082(2) 0.0463(16) -0.0156(15) 0.0009(12) -0.0073(15)
C36 0.060(2) 0.087(3) 0.071(2) 0.0339(18) 0.0082(16) 0.0046(17)

loop_
_atom_type_symbol
_atom_type_description
_atom_type_scat_dispersion_real
_atom_type_scat_dispersion_imag
_atom_type_scat_source
C C 0.0033 0.0016 'International Tables Vol C Tables 4.2.6.8 and 6.1.1.4'
H H 0.0000 0.0000 'International Tables Vol C Tables 4.2.6.8 and 6.1.1.4'
N N 0.0061 0.0033 'International Tables Vol C Tables 4.2.6.8 and 6.1.1.4'
Al Al 0.0645 0.0514 'International Tables Vol C Tables 4.2.6.8 and 6.1.1.4'

loop_
_geom_angle_atom_site_label_1
_geom_angle_atom_site_label_2
_geom_angle_atom_site_label_3
_geom_angle
N5 Al1 N1 91.44(9)
N5 Al1 C36 113.14(12)
N1 Al1 C36 107.42(13)
N5 Al1 C35 112.31(11)
N1 Al1 C35 111.69(11)
C36 Al1 C35 117.66(15)
C9 N1 C1 122.7(2)
C9 N1 Al1 117.25(16)
C1 N1 Al1 118.34(15)
C9 N2 C12 123.3(2)
C9 N2 C10 120.8(2)
C12 N2 C10 113.4(2)
C9 N3 C14 116.08(18)
C9 N3 C20 123.69(19)
C14 N3 C20 120.14(18)
C20 N4 C21 124.0(2)
C20 N5 C29 118.59(18)
C20 N5 Al1 117.74(14)
C29 N5 Al1 123.64(15)
C2 C1 C6 121.2(2)
C2 C1 N1 119.6(2)
C6 C1 N1 118.9(2)
C3 C2 C1 118.0(3)
C3 C2 C8 120.1(3)
C1 C2 C8 121.9(2)
C4 C3 C2 121.5(3)
C4 C3 H3 119.3
C2 C3 H3 119.3
C5 C4 C3 119.4(3)
C5 C4 H4 120.3
C3 C4 H4 120.3
C4 C5 C6 122.0(3)
C4 C5 H5 119.0
C6 C5 H5 119.0
C5 C6 C1 117.7(3)
C5 C6 C7 120.2(3)
C1 C6 C7 122.1(3)
C6 C7 H7A 109.5
C6 C7 H7B 109.5
H7A C7 H7B 109.5
C6 C7 H7C 109.5
H7A C7 H7C 109.5
H7B C7 H7C 109.5
C2 C8 H8A 109.5
C2 C8 H8B 109.5
H8A C8 H8B 109.5
C2 C8 H8C 109.5
H8A C8 H8C 109.5
H8B C8 H8C 109.5
N1 C9 N2 125.1(2)
N1 C9 N3 117.8(2)
N2 C9 N3 117.0(2)
N2 C10 C11 114.7(3)
N2 C10 H10A 108.6
C11 C10 H10A 108.6
N2 C10 H10B 108.6
C11 C10 H10B 108.6
H10A C10 H10B 107.6
C10 C11 H11A 109.5
C10 C11 H11B 109.5
H11A C11 H11B 109.5
C10 C11 H11C 109.5
H11A C11 H11C 109.5
H11B C11 H11C 109.5
N2 C12 C13 115.1(2)
N2 C12 H12A 108.5
C13 C12 H12A 108.5
N2 C12 H12B 108.5
C13 C12 H12B 108.5
H12A C12 H12B 107.5
C12 C13 H13A 109.5
C12 C13 H13B 109.5
H13A C13 H13B 109.5
C12 C13 H13C 109.5
H13A C13 H13C 109.5
H13B C13 H13C 109.5
C19 C14 C15 119.2(2)
C19 C14 N3 123.7(2)
C15 C14 N3 117.2(2)
C16 C15 C14 119.7(3)
C16 C15 H15 120.1
C14 C15 H15 120.1
C17 C16 C15 120.8(3)
C17 C16 H16 119.6
C15 C16 H16 119.6
C18 C17 C16 119.2(3)
C18 C17 H17 120.4
C16 C17 H17 120.4
C17 C18 C19 121.0(3)
C17 C18 H18 119.5
C19 C18 H18 119.5
C14 C19 C18 120.2(3)
C14 C19 H19 119.9
C18 C19 H19 119.9
N4 C20 N5 131.9(2)
N4 C20 N3 114.3(2)
N5 C20 N3 113.86(18)
C26 C21 C22 120.3(2)
C26 C21 N4 121.8(2)
C22 C21 N4 117.4(2)
C23 C22 C21 118.6(2)
C23 C22 C28 120.4(2)
C21 C22 C28 121.0(2)
C24 C23 C22 121.4(3)
C24 C23 H23 119.3
C22 C23 H23 119.3
C23 C24 C25 119.5(3)
C23 C24 H24 120.3
C25 C24 H24 120.3
C26 C25 C24 121.6(3)
C26 C25 H25 119.2
C24 C25 H25 119.2
C25 C26 C21 118.5(2)
C25 C26 C27 120.1(2)
C21 C26 C27 121.4(2)
C26 C27 H27A 109.5
C26 C27 H27B 109.5
H27A C27 H27B 109.5
C26 C27 H27C 109.5
H27A C27 H27C 109.5
H27B C27 H27C 109.5
C22 C28 H28A 109.5
C22 C28 H28B 109.5
H28A C28 H28B 109.5
C22 C28 H28C 109.5
H28A C28 H28C 109.5
H28B C28 H28C 109.5
C34 C29 C30 118.6(2)
C34 C29 N5 119.5(2)
C30 C29 N5 121.8(2)
C29 C30 C31 120.1(3)
C29 C30 H30 119.9
C31 C30 H30 119.9
C32 C31 C30 120.7(3)
C32 C31 H31 119.6
C30 C31 H31 119.6
C33 C32 C31 119.6(3)
C33 C32 H32 120.2
C31 C32 H32 120.2
C32 C33 C34 120.4(3)
C32 C33 H33 119.8
C34 C33 H33 119.8
C29 C34 C33 120.4(3)
C29 C34 H34 119.8
C33 C34 H34 119.8
Al1 C35 H35A 109.5
Al1 C35 H35B 109.5
H35A C35 H35B 109.5
Al1 C35 H35C 109.5
H35A C35 H35C 109.5
H35B C35 H35C 109.5
Al1 C36 H36A 109.5
Al1 C36 H36B 109.5
H36A C36 H36B 109.5
Al1 C36 H36C 109.5
H36A C36 H36C 109.5
H36B C36 H36C 109.5

loop_
_geom_bond_atom_site_label_1
_geom_bond_atom_site_label_2
_geom_bond_distance
Al1 N5 1.901(2)
Al1 N1 1.946(2)
Al1 C36 1.950(3)
Al1 C35 1.956(3)
N1 C9 1.313(3)
N1 C1 1.445(3)
N2 C9 1.351(3)
N2 C12 1.476(3)
N2 C10 1.480(3)
N3 C9 1.396(3)
N3 C14 1.445(3)
N3 C20 1.459(3)
N4 C20 1.280(3)
N4 C21 1.415(3)
N5 C20 1.359(3)
N5 C29 1.430(3)
C1 C2 1.395(4)
C1 C6 1.401(4)
C2 C3 1.388(4)
C2 C8 1.508(4)
C3 C4 1.377(5)
C3 H3 0.9500
C4 C5 1.361(5)
C4 H4 0.9500
C5 C6 1.387(4)
C5 H5 0.9500
C6 C7 1.503(4)
C7 H7A 0.9800
C7 H7B 0.9800
C7 H7C 0.9800
C8 H8A 0.9800
C8 H8B 0.9800
C8 H8C 0.9800
C10 C11 1.516(4)
C10 H10A 0.9900
C10 H10B 0.9900
C11 H11A 0.9800
C11 H11B 0.9800
C11 H11C 0.9800
C12 C13 1.483(4)
C12 H12A 0.9900
C12 H12B 0.9900
C13 H13A 0.9800
C13 H13B 0.9800
C13 H13C 0.9800
C14 C19 1.378(3)
C14 C15 1.390(3)
C15 C16 1.387(4)
C15 H15 0.9500
C16 C17 1.374(4)
C16 H16 0.9500
C17 C18 1.368(4)
C17 H17 0.9500
C18 C19 1.381(4)
C18 H18 0.9500
C19 H19 0.9500
C21 C26 1.405(4)
C21 C22 1.405(3)
C22 C23 1.389(4)
C22 C28 1.502(4)
C23 C24 1.371(4)
C23 H23 0.9500
C24 C25 1.382(4)
C24 H24 0.9500
C25 C26 1.380(4)
C25 H25 0.9500
C26 C27 1.506(4)
C27 H27A 0.9800
C27 H27B 0.9800
C27 H27C 0.9800
C28 H28A 0.9800
C28 H28B 0.9800
C28 H28C 0.9800
C29 C34 1.379(4)
C29 C30 1.379(3)
C30 C31 1.387(4)
C30 H30 0.9500
C31 C32 1.362(5)
C31 H31 0.9500
C32 C33 1.361(5)
C32 H32 0.9500
C33 C34 1.389(4)
C33 H33 0.9500
C34 H34 0.9500
C35 H35A 0.9800
C35 H35B 0.9800
C35 H35C 0.9800
C36 H36A 0.9800
C36 H36B 0.9800
C36 H36C 0.9800
